data_1539853
loop_
_publ_author_name
'Csoeregh, I.'
'Huskowska, E.'
'Ertan, A.'
'Legendziewicz, J.'
'Kierkegaard, P.'

_publ_section_title
;
 Crystal structure of a noval neodymium hydroxide perchlorate hydrate, Nd2
 (O H)3 (Cl O4)3 (H2 O)5
;
_journal_name_full 'Acta Chemica Scandinavica (43,1989-)'
_journal_page_first 829
_journal_page_last 833
_journal_volume 43
_journal_year 1989
_chemical_formula_sum 'Cl3 H13 Nd2 O20'
_chemical_name_systematic 'Nd2 (O H)3 (Cl O4)3 (H2 O)5'
_space_group_IT_number 15
_symmetry_space_group_name_Hall '-C 2yc'
_symmetry_space_group_name_H-M 'C 1 2/c 1'
_cell_angle_alpha 90
_cell_angle_beta 102.62
_cell_angle_gamma 90
_cell_formula_units_Z 4
_cell_length_a 13.66
_cell_length_b 6.837
_cell_length_c 18.427
_cell_volume 1679.383
_citation_journal_id_ASTM ACHSE7
_cod_data_source_file Csoeregh_ACHSE7_1989_1457.cif
_cod_data_source_block H13Cl3Nd2O20
_cod_original_formula_sum 'H13 Cl3 Nd2 O20'
_cod_database_code 1539853

loop_
_symmetry_equiv_pos_as_xyz
x,y,z
-x,y,-z+1/2
-x,-y,-z
x,-y,z-1/2
x+1/2,y+1/2,z
-x+1/2,y+1/2,-z+1/2
-x+1/2,-y+1/2,-z
x+1/2,-y+1/2,z-1/2

loop_
_atom_site_label
_atom_site_type_symbol
_atom_site_fract_x
_atom_site_fract_y
_atom_site_fract_z
_atom_site_occupancy
_atom_site_U_iso_or_equiv
H4 H+1 0.1602 0.4722 0.1926 1 0.0
O6 O-2 0.2438 0.6621 -0.0788 1 0.0
O2 O-2 0.2395 0.4953 0.2043 1 0.0
O5 O-2 0.3563 0.4178 -0.0174 1 0.0
Cl1 Cl+7 0.2848 0.4691 -0.089 1 0.0
O1 O-2 0.1511 0.4849 0.0417 1 0.0
O3 O-2 0.4617 0.7356 0.0643 1 0.0
Cl2 Cl+7 0.5 0.8274 0.25 1 0.0
O10 O-2 0.4157 0.7033 0.2131 1 0.0
H5 H+1 0.4824 0.815 0.0978 1 0.0
H2 H+1 0.1411 0.3898 0.0231 1 0.0
O4 O-2 0.4866 0.3341 0.142 1 0.0
O9 O-2 0.5328 0.9492 0.194 1 0.0
H1 H+1 0.1359 0.5776 0.0191 1 0.0
H3 H+1 0.2804 0.5373 0.2499 1 0.0
O7 O-2 0.2033 0.3245 -0.1032 1 0.0
Nd1 Nd+3 0.33142 0.52447 0.10746 1 0.0
O8 O-2 0.3381 0.468 -0.1491 1 0.0
H6 H+1 0.4426 0.8658 0.0381 0.5 0.0
H7 H+1 0.494 0.2253 0.157 1 0.0
